data_1551019
loop_
_publ_author_name
'Manickam, R.'
'Rajakannan, V.'
'Prabhaharan, M.'
'Srinivasan, G.'

_publ_section_title
;
 2-Amino-6-chloropyridinium 3-carboxy-4-hydroxybenzenesulfonate
;
_journal_coeditor_code IS4031
_journal_issue 5
_journal_name_full IUCrData
_journal_page_first x190566
_journal_paper_doi 10.1107/S2414314619005662
_journal_volume 4
_journal_year 2019
_chemical_formula_iupac 'C5 H6 Cl N2 +, C7 H5 O6 S - '
_chemical_formula_moiety 'C5 H6 Cl N2 +, C7 H5 O6 S - '
_chemical_formula_sum 'C12 H11 Cl N2 O6 S'
_chemical_formula_weight 346.74
_chemical_name_systematic
;
2-Amino-6-chloropyridinium 3-carboxy-4-hydroxybenzenesulfonate
;
_space_group_IT_number 15
_symmetry_cell_setting monoclinic
_symmetry_space_group_name_Hall '-C 2yc'
_symmetry_space_group_name_H-M 'C 1 2/c 1'
_atom_sites_solution_hydrogens geom
_atom_sites_solution_primary direct
_atom_sites_solution_secondary difmap
_audit_creation_method SHELXL-97
_cell_angle_alpha 90.00
_cell_angle_beta 95.1610(10)
_cell_angle_gamma 90.00
_cell_formula_units_Z 8
_cell_length_a 16.0043(3)
_cell_length_b 7.4649(2)
_cell_length_c 23.5799(5)
_cell_measurement_reflns_used 9829
_cell_measurement_temperature 100.00(10)
_cell_measurement_theta_max 37.57
_cell_measurement_theta_min 2.56
_cell_volume 2805.68(11)
_computing_cell_refinement
;
SAINT (Bruker, 2009)
;
_computing_data_collection
;
APEX2 (Bruker, 2009)
;
_computing_data_reduction
;
SAINT (Bruker, 2009)
;
_computing_molecular_graphics
;
SHELXTL (Sheldrick, 2008)
;
_computing_publication_material
;
SHELXTL (Sheldrick, 2008) and PLATON (Spek, 2009)
;
_computing_structure_refinement
;
SHELXTL (Sheldrick, 2008)
;
_computing_structure_solution
;
SHELXTL (Sheldrick, 2008)
;
_diffrn_ambient_temperature 100.00(10)
_diffrn_measured_fraction_theta_full 0.994
_diffrn_measured_fraction_theta_max 0.994
_diffrn_measurement_device_type
;
Bruker SMART APEXII CCD area detector
;
_diffrn_measurement_method '\f and \w scans'
_diffrn_radiation_monochromator graphite
_diffrn_radiation_source 'fine-focus sealed tube'
_diffrn_radiation_type MoK\a
_diffrn_radiation_wavelength 0.71073
_diffrn_reflns_av_R_equivalents 0.0163
_diffrn_reflns_av_sigmaI/netI 0.0160
_diffrn_reflns_limit_h_max 27
_diffrn_reflns_limit_h_min -27
_diffrn_reflns_limit_k_max 12
_diffrn_reflns_limit_k_min -11
_diffrn_reflns_limit_l_max 27
_diffrn_reflns_limit_l_min -40
_diffrn_reflns_number 26502
_diffrn_reflns_theta_full 37.58
_diffrn_reflns_theta_max 37.58
_diffrn_reflns_theta_min 2.56
_diffrn_standards_number 0
_exptl_absorpt_coefficient_mu 0.453
_exptl_absorpt_correction_T_max 0.9113
_exptl_absorpt_correction_T_min 0.8417
_exptl_absorpt_correction_type multi-scan
_exptl_absorpt_process_details
;
(SADABS; Bruker, 2009)
;
_exptl_crystal_colour colourless
_exptl_crystal_density_diffrn 1.642
_exptl_crystal_density_method 'not measured'
_exptl_crystal_description block
_exptl_crystal_F_000 1424
_exptl_crystal_size_max 0.39
_exptl_crystal_size_mid 0.28
_exptl_crystal_size_min 0.21
_refine_diff_density_max 0.584
_refine_diff_density_min -0.408
_refine_ls_extinction_method none
_refine_ls_goodness_of_fit_ref 1.144
_refine_ls_hydrogen_treatment refall
_refine_ls_matrix_type full
_refine_ls_number_parameters 243
_refine_ls_number_reflns 7386
_refine_ls_number_restraints 0
_refine_ls_restrained_S_all 1.144
_refine_ls_R_factor_all 0.0297
_refine_ls_R_factor_gt 0.0279
_refine_ls_shift/su_max 0.001
_refine_ls_shift/su_mean 0.000
_refine_ls_structure_factor_coef Fsqd
_refine_ls_weighting_details 'calc w=1/[\s^2^(Fo^2^)+(0.0359P)^2^+1.5791P] where P=(Fo^2^+2Fc^2^)/3'
_refine_ls_weighting_scheme calc
_refine_ls_wR_factor_gt 0.0777
_refine_ls_wR_factor_ref 0.0785
_reflns_number_gt 6997
_reflns_number_total 7386
_reflns_threshold_expression 'I > 2\s(I)'
_cod_data_source_file is4031sup1.cif
_cod_data_source_block I
_cod_original_sg_symbol_H-M 'C 2/c'
_cod_database_code 1551019

loop_
_symmetry_equiv_pos_as_xyz
'x, y, z'
'-x, y, -z+1/2'
'x+1/2, y+1/2, z'
'-x+1/2, y+1/2, -z+1/2'
'-x, -y, -z'
'x, -y, z-1/2'
'-x+1/2, -y+1/2, -z'
'x+1/2, -y+1/2, z-1/2'

loop_
_atom_site_type_symbol
_atom_site_label
_atom_site_fract_x
_atom_site_fract_y
_atom_site_fract_z
_atom_site_U_iso_or_equiv
_atom_site_adp_type
_atom_site_calc_flag
_atom_site_occupancy
_atom_site_symmetry_multiplicity
S S1 0.194955(9) 0.60531(2) 0.120818(6) 0.01019(3) Uani d 1 1
O O1 -0.11147(3) 0.84652(9) 0.08056(2) 0.01856(10) Uani d 1 1
O O2 -0.14331(3) 0.87680(8) -0.01363(2) 0.01719(10) Uani d 1 1
O O3 -0.03230(4) 0.78169(9) -0.08199(2) 0.01771(10) Uani d 1 1
O O4 0.24938(3) 0.76081(8) 0.12876(2) 0.01497(9) Uani d 1 1
O O5 0.14455(3) 0.57579(7) 0.16888(2) 0.01358(8) Uani d 1 1
O O6 0.24046(3) 0.44196(7) 0.10735(2) 0.01408(8) Uani d 1 1
C C6 0.04546(4) 0.71656(9) 0.06802(3) 0.01147(9) Uani d 1 1
C C7 0.12440(4) 0.64976(9) 0.06087(3) 0.01058(9) Uani d 1 1
C C8 0.15093(4) 0.62660(9) 0.00621(3) 0.01268(10) Uani d 1 1
C C9 0.09758(4) 0.67148(10) -0.04112(3) 0.01408(10) Uani d 1 1
C C10 0.01735(4) 0.73936(9) -0.03450(3) 0.01221(10) Uani d 1 1
C C11 -0.00912(4) 0.76231(9) 0.02035(3) 0.01131(9) Uani d 1 1
C C12 -0.09384(4) 0.83327(9) 0.02688(3) 0.01288(10) Uani d 1 1
N N1 0.13605(4) 0.27027(8) 0.23152(3) 0.01344(9) Uani d 1 1
N N2 0.19616(4) 0.11253(9) 0.16085(3) 0.01786(11) Uani d 1 1
Cl Cl1 0.079291(13) 0.48895(2) 0.305211(8) 0.01915(4) Uani d 1 1
C C1 0.09741(4) 0.27792(9) 0.28073(3) 0.01322(10) Uani d 1 1
C C2 0.07675(5) 0.12856(10) 0.30926(3) 0.01542(11) Uani d 1 1
C C3 0.09926(5) -0.03714(10) 0.28634(3) 0.01780(12) Uani d 1 1
C C4 0.13957(5) -0.04791(10) 0.23772(3) 0.01718(12) Uani d 1 1
C C5 0.15832(4) 0.11192(9) 0.20889(3) 0.01376(10) Uani d 1 1
H H2 0.0514(8) 0.1360(19) 0.3432(6) 0.021(3) Uiso d 1 1
H H3 0.0891(10) -0.145(2) 0.3046(7) 0.032(4) Uiso d 1 1
H H4 0.1526(8) -0.1600(19) 0.2225(6) 0.023(3) Uiso d 1 1
H H6 0.0274(8) 0.7370(19) 0.1064(6) 0.019(3) Uiso d 1 1
H H8 0.2071(8) 0.5821(17) 0.0021(5) 0.015(3) Uiso d 1 1
H H9 0.1142(9) 0.656(2) -0.0780(6) 0.024(3) Uiso d 1 1
H H1O1 -0.1623(11) 0.888(2) 0.0808(7) 0.041(4) Uiso d 1 1
H H1O3 -0.0781(10) 0.820(2) -0.0709(7) 0.032(4) Uiso d 1 1
H H1N1 0.1436(8) 0.3713(18) 0.2134(6) 0.019(3) Uiso d 1 1
H H1N2 0.2102(9) 0.215(2) 0.1449(6) 0.028(4) Uiso d 1 1
H H2N2 0.2116(9) 0.0121(19) 0.1485(6) 0.023(3) Uiso d 1 1

loop_
_atom_site_aniso_label
_atom_site_aniso_U_11
_atom_site_aniso_U_22
_atom_site_aniso_U_33
_atom_site_aniso_U_12
_atom_site_aniso_U_13
_atom_site_aniso_U_23
S1 0.00848(6) 0.01208(6) 0.01013(6) 0.00212(4) 0.00147(4) -0.00012(4)
O1 0.01210(19) 0.0300(3) 0.0140(2) 0.00791(19) 0.00350(16) 0.00012(19)
O2 0.01249(19) 0.0226(3) 0.0160(2) 0.00428(17) -0.00103(16) 0.00197(18)
O3 0.0150(2) 0.0267(3) 0.01119(19) 0.00370(19) -0.00049(16) 0.00279(18)
O4 0.01189(18) 0.0154(2) 0.0174(2) -0.00116(16) 0.00033(15) -0.00181(17)
O5 0.01388(19) 0.0164(2) 0.01106(18) 0.00364(16) 0.00411(15) 0.00170(15)
O6 0.01187(18) 0.0148(2) 0.0160(2) 0.00497(16) 0.00341(15) 0.00015(16)
C6 0.0094(2) 0.0145(2) 0.0107(2) 0.00190(18) 0.00201(17) 0.00037(18)
C7 0.0090(2) 0.0127(2) 0.0102(2) 0.00151(17) 0.00168(16) -0.00005(18)
C8 0.0110(2) 0.0160(3) 0.0115(2) 0.00172(19) 0.00298(17) -0.00057(19)
C9 0.0128(2) 0.0192(3) 0.0105(2) 0.0021(2) 0.00293(18) -0.0003(2)
C10 0.0115(2) 0.0147(2) 0.0104(2) 0.00023(19) 0.00100(17) 0.00095(18)
C11 0.0092(2) 0.0137(2) 0.0112(2) 0.00139(18) 0.00165(17) 0.00063(18)
C12 0.0102(2) 0.0148(3) 0.0137(2) 0.00172(19) 0.00169(18) 0.00027(19)
N1 0.0151(2) 0.0119(2) 0.0135(2) 0.00114(17) 0.00169(17) 0.00032(17)
N2 0.0211(3) 0.0158(3) 0.0177(2) 0.0036(2) 0.0074(2) 0.0010(2)
Cl1 0.02752(9) 0.01356(7) 0.01658(7) 0.00355(6) 0.00307(6) -0.00200(5)
C1 0.0145(2) 0.0129(2) 0.0120(2) 0.00098(19) -0.00034(18) -0.00142(19)
C2 0.0197(3) 0.0146(3) 0.0119(2) -0.0017(2) 0.0009(2) -0.0006(2)
C3 0.0260(3) 0.0134(3) 0.0142(3) -0.0020(2) 0.0023(2) 0.0003(2)
C4 0.0236(3) 0.0126(3) 0.0155(3) 0.0008(2) 0.0027(2) -0.0003(2)
C5 0.0145(2) 0.0132(2) 0.0136(2) 0.00182(19) 0.00097(19) -0.00013(19)

loop_
_atom_type_symbol
_atom_type_description
_atom_type_scat_dispersion_real
_atom_type_scat_dispersion_imag
_atom_type_scat_source
C C 0.0033 0.0016 'International Tables Vol C Tables 4.2.6.8 and 6.1.1.4'
H H 0.0000 0.0000 'International Tables Vol C Tables 4.2.6.8 and 6.1.1.4'
N N 0.0061 0.0033 'International Tables Vol C Tables 4.2.6.8 and 6.1.1.4'
O O 0.0106 0.0060 'International Tables Vol C Tables 4.2.6.8 and 6.1.1.4'
S S 0.1246 0.1234 'International Tables Vol C Tables 4.2.6.8 and 6.1.1.4'
Cl Cl 0.1484 0.1585 'International Tables Vol C Tables 4.2.6.8 and 6.1.1.4'

loop_
_geom_angle_atom_site_label_1
_geom_angle_atom_site_label_2
_geom_angle_atom_site_label_3
_geom_angle
O4 S1 O5 112.69(3)
O4 S1 O6 112.81(3)
O5 S1 O6 111.12(3)
O4 S1 C7 106.66(3)
O5 S1 C7 106.94(3)
O6 S1 C7 106.12(3)
C12 O1 H1O1 108.1(11)
C10 O3 H1O3 106.5(11)
C7 C6 C11 120.03(6)
C7 C6 H6 120.9(8)
C11 C6 H6 119.0(8)
C6 C7 C8 120.77(6)
C6 C7 S1 119.84(5)
C8 C7 S1 119.29(5)
C9 C8 C7 119.68(6)
C9 C8 H8 120.8(7)
C7 C8 H8 119.5(7)
C8 C9 C10 120.16(6)
C8 C9 H9 120.8(9)
C10 C9 H9 119.0(9)
O3 C10 C9 117.94(6)
O3 C10 C11 122.00(6)
C9 C10 C11 120.05(6)
C6 C11 C10 119.32(6)
C6 C11 C12 121.03(6)
C10 C11 C12 119.65(6)
O2 C12 O1 123.05(6)
O2 C12 C11 123.20(6)
O1 C12 C11 113.75(6)
C5 N1 C1 121.72(6)
C5 N1 H1N1 120.1(9)
C1 N1 H1N1 118.1(9)
C5 N2 H1N2 121.0(10)
C5 N2 H2N2 117.2(9)
H1N2 N2 H2N2 121.3(13)
C2 C1 N1 122.41(6)
C2 C1 Cl1 122.16(5)
N1 C1 Cl1 115.40(5)
C1 C2 C3 116.65(7)
C1 C2 H2 121.4(9)
C3 C2 H2 121.9(9)
C4 C3 C2 121.94(7)
C4 C3 H3 116.9(10)
C2 C3 H3 121.2(10)
C3 C4 C5 119.23(7)
C3 C4 H4 120.6(9)
C5 C4 H4 120.1(9)
N2 C5 N1 119.14(6)
N2 C5 C4 122.85(7)
N1 C5 C4 118.01(6)

loop_
_geom_bond_atom_site_label_1
_geom_bond_atom_site_label_2
_geom_bond_distance
S1 O4 1.4532(6)
S1 O5 1.4656(5)
S1 O6 1.4696(5)
S1 C7 1.7595(6)
O1 C12 1.3252(9)
O1 H1O1 0.870(17)
O2 C12 1.2283(8)
O3 C10 1.3509(8)
O3 H1O3 0.850(16)
C6 C7 1.3824(9)
C6 C11 1.4024(9)
C6 H6 0.987(13)
C7 C8 1.4036(9)
C8 C9 1.3840(9)
C8 H8 0.972(13)
C9 C10 1.4020(9)
C9 H9 0.939(14)
C10 C11 1.4072(9)
C11 C12 1.4765(9)
N1 C5 1.3577(9)
N1 C1 1.3643(9)
N1 H1N1 0.881(14)
N2 C5 1.3317(9)
N2 H1N2 0.890(15)
N2 H2N2 0.849(14)
Cl1 C1 1.7115(7)
C1 C2 1.3583(10)
C2 C3 1.4095(11)
C2 H2 0.931(14)
C3 C4 1.3676(11)
C3 H3 0.932(17)
C4 C5 1.4186(10)
C4 H4 0.941(14)

loop_
_geom_hbond_atom_site_label_D
_geom_hbond_atom_site_label_H
_geom_hbond_atom_site_label_A
_geom_hbond_site_symmetry_A
_geom_hbond_distance_DH
_geom_hbond_distance_HA
_geom_hbond_distance_DA
_geom_hbond_angle_DHA
_geom_hbond_publ_flag
O1 H1O1 O6 3_455 0.871(17) 1.775(17) 2.6061(7) 158.7(16) yes
O3 H1O3 O2 . 0.850(16) 1.829(16) 2.6027(8) 150.5(16) yes
N1 H1N1 O5 . 0.881(14) 1.854(14) 2.7272(8) 171.4(13) yes
N2 H1N2 O6 . 0.890(15) 1.992(15) 2.8814(8) 178.6(15) yes
N2 H2N2 O4 1_545 0.849(14) 2.038(14) 2.8823(9) 173.1(14) yes
C2 H2 O3 6_566 0.931(14) 2.389(14) 3.2978(9) 165.2(12) yes
C3 H3 Cl1 1_545 0.934(15) 2.737(15) 3.5834(8) 151.1(13) yes
C4 H4 O5 1_545 0.941(14) 2.340(14) 3.2489(9) 162.2(11) yes

loop_
_geom_torsion_atom_site_label_1
_geom_torsion_atom_site_label_2
_geom_torsion_atom_site_label_3
_geom_torsion_atom_site_label_4
_geom_torsion
C11 C6 C7 C8 -0.09(10)
C11 C6 C7 S1 176.17(5)
O4 S1 C7 C6 -96.71(6)
O5 S1 C7 C6 24.08(6)
O6 S1 C7 C6 142.77(6)
O4 S1 C7 C8 79.60(6)
O5 S1 C7 C8 -159.60(5)
O6 S1 C7 C8 -40.91(6)
C6 C7 C8 C9 0.15(10)
S1 C7 C8 C9 -176.13(6)
C7 C8 C9 C10 -0.15(11)
C8 C9 C10 O3 179.81(7)
C8 C9 C10 C11 0.10(11)
C7 C6 C11 C10 0.03(10)
C7 C6 C11 C12 179.77(6)
O3 C10 C11 C6 -179.74(6)
C9 C10 C11 C6 -0.04(10)
O3 C10 C11 C12 0.52(10)
C9 C10 C11 C12 -179.78(6)
C6 C11 C12 O2 179.20(7)
C10 C11 C12 O2 -1.06(11)
C6 C11 C12 O1 -0.49(10)
C10 C11 C12 O1 179.25(6)
C5 N1 C1 C2 -1.85(10)
C5 N1 C1 Cl1 176.41(5)
N1 C1 C2 C3 1.66(10)
Cl1 C1 C2 C3 -176.49(6)
C1 C2 C3 C4 -0.26(11)
C2 C3 C4 C5 -0.94(12)
C1 N1 C5 N2 -179.76(7)
C1 N1 C5 C4 0.55(10)
C3 C4 C5 N2 -178.87(7)
C3 C4 C5 N1 0.80(11)

_cod_database_fobs_code 1551019
